data_2001761
loop_
_publ_author_name
'Mu\~noz, M. C.'
'Ruiz, R.'
'Julve, M.'
'Lloret, F.'
'Solans, X.'

_publ_section_title
;Synthesis and structure of
 (acetato-<i>O</i>,<i>O'</i>)(perchlorato-<i>O</i>)(2,2':6'2''-terpyridine-<i>N</i>,<i>N</i>',<i>N</i>'')copper(II)
;
_journal_issue 4
_journal_name_full 'Acta Crystallographica Section C'
_journal_page_first 674
_journal_page_last 677
_journal_paper_doi 10.1107/S0108270192004505
_journal_volume 49
_journal_year 1993
_chemical_formula_sum 'C17 H14 Cl Cu N3 O6'
_chemical_formula_weight 455.32
_space_group_IT_number 2
_space_group_name_Hall '-P 1'
_space_group_name_H-M_alt 'P -1'
_symmetry_cell_setting triclinic
_symmetry_space_group_name_Hall '-P 1'
_symmetry_space_group_name_H-M 'P -1'
_cell_angle_alpha 83.56(2)
_cell_angle_beta 86.11(2)
_cell_angle_gamma 64.67(2)
_cell_formula_units_Z 2
_cell_length_a 11.010(3)
_cell_length_b 10.791(3)
_cell_length_c 8.356(2)
_cell_volume 891.4(4)
_diffrn_radiation_type Mo
_diffrn_radiation_wavelength 0.71069
_exptl_absorpt_coefficient_mu 1.418
_exptl_crystal_density_diffrn 1.696
_exptl_crystal_F_000 462
_cod_data_source_file al0532.cif
_cod_data_source_block al0532_structure_1_of_1
_cod_depositor_comments
;

  Adding _atom_site_type_symbol tag to prevent confusion between Ho and H
  atoms.

  Andrius Merkys
  2013-10-22
;
_cod_original_cell_volume 891.4(7)
_cod_original_formula_sum 'C17 H14 Cl1 Cu1 N3 O6'
_cod_database_code 2001761

loop_
_space_group_symop_id
_space_group_symop_operation_xyz
1 x,y,z
2 -x,-y,-z

loop_
_atom_site_label
_atom_site_fract_x
_atom_site_fract_y
_atom_site_fract_z
_atom_site_type_symbol
Cu .25743(11) .42858(11) .24288(12) Cu
Cl .1859(3) .1494(3) .1902(4) Cl
O(1) .0943(8) .5878(9) .2878(10) O
O(2) .2585(10) .6487(10) .3171(12) O
O(3) .1323(10) .2992(10) .1852(14) O
O(4) .1026(10) .1171(9) .0975(12) O
O(5) .1855(14) .0947(15) .3538(13) O
O(6) .3209(12) .0941(14) .1260(15) O
N(1) .2777(10) .4812(9) .0063(12) N
N(2) .4432(8) .3031(8) .2020(10) N
N(3) .3032(9) .3195(9) .4617(11) N
C(1) .1319(12) .6828(12) .3119(14) C
C(2) .0307(14) .8233(14) .321(2) C
C(3) .1791(12) .5810(13) -.0881(16) C
C(4) .2058(14) .6142(14) -.2451(15) C
C(5) .3374(12) .5494(12) -.3120(12) C
C(6) .4357(9) .4507(11) -.2153(12) C
C(7) .4023(9) .4169(10) -.0581(12) C
C(8) .4999(11) .3094(10) .0561(12) C
C(9) .6315(11) .2222(11) .0242(16) C
C(10) .7048(11) .1317(12) .1465(16) C
C(11) .6468(12) .1272(12) .3000(18) C
C(12) .5124(10) .2147(10) .3283(13) C
C(13) .4313(11) .2252(10) .4733(14) C
C(14) .4753(13) .1444(13) .6196(14) C
C(15) .3880(12) .1613(12) .7455(13) C
C(16) .2568(12) .2567(11) .7313(16) C
C(17) .2138(11) .3378(11) .5865(12) C
H(2) .0780(14) .8901(14) .338(2) H
H(2)A -.0370(14) .8254(14) .422(2) H
H(2)B -.0250(14) .8582(14) .211(2) H
H(3) .0797(12) .6355(13) -.0375(16) H
H(4) .1252(14) .6882(14) -.3192(15) H
H(5) .3594(12) .5780(12) -.4348(12) H
H(6) .5377(9) .4004(11) -.2607(12) H
H(9) .6756(11) .2255(11) -.0948(16) H
H(10) .8086(11) .0627(12) .1253(16) H
H(11) .7053(12) .0559(12) .3967(18) H
H(14) .5791(13) .0711(13) .6312(14) H
H(15) .4221(12) .0984(12) .8576(13) H
H(16) .1868(12) .2690(11) .8318(16) H
H(17) .1115(11) .4148(11) .5737(12) H
HO(3) .046(18) .34(2) .18(2) H

loop_
_geom_angle_atom_site_label_1
_geom_angle_atom_site_label_2
_geom_angle_atom_site_label_3
_geom_angle
O(2) Cu O(1) 57.5(3)
O(3) Cu O(1) 92.1(3)
O(3) Cu O(2) 149.6(3)
N(1) Cu O(1) 98.1(4)
N(1) Cu O(2) 91.4(3)
N(1) Cu O(3) 91.9(3)
N(2) Cu O(1) 164.3(3)
N(2) Cu O(2) 106.9(3)
N(2) Cu O(3) 103.4(3)
N(2) Cu N(1) 79.3(4)
N(3) Cu O(1) 102.9(4)
N(3) Cu O(2) 98.1(3)
N(3) Cu O(3) 89.5(3)
N(3) Cu N(1) 158.9(4)
N(3) Cu N(2) 80.0(4)
O(4) Cl O(3) 108.1(5)
O(5) Cl O(3) 108.6(7)
O(5) Cl O(4) 110.4(7)
O(6) Cl O(3) 110.0(7)
O(6) Cl O(4) 110.2(6)
O(6) Cl O(5) 109.4(7)
C(1) O(1) Cu 105.7(6)
C(1) O(2) Cu 78.9(6)
Cl O(3) Cu 125.7(5)
C(3) N(1) Cu 125.6(9)
C(7) N(1) Cu 115.4(7)
C(7) N(1) C(3) 118.9(11)
C(8) N(2) Cu 119.9(7)
C(12) N(2) Cu 117.3(8)
C(12) N(2) C(8) 122.7(9)
C(13) N(3) Cu 114.1(9)
C(17) N(3) Cu 123.9(7)
C(17) N(3) C(13) 122.0(11)
O(2) C(1) O(1) 117.6(11)
C(2) C(1) O(1) 119.1(8)
C(2) C(1) O(2) 123.2(10)
C(4) C(3) N(1) 120.8(13)
C(5) C(4) C(3) 120.5(11)
C(6) C(5) C(4) 118.1(10)
C(7) C(6) C(5) 119.3(9)
C(6) C(7) N(1) 122.4(10)
C(8) C(7) N(1) 113.7(10)
C(8) C(7) C(6) 123.8(9)
C(7) C(8) N(2) 111.4(9)
C(9) C(8) N(2) 121.1(10)
C(9) C(8) C(7) 127.5(11)
C(10) C(9) C(8) 118.4(12)
C(11) C(10) C(9) 120.6(10)
C(12) C(11) C(10) 119.8(12)
C(11) C(12) N(2) 117.3(12)
C(13) C(12) N(2) 113.1(9)
C(13) C(12) C(11) 129.5(11)
C(12) C(13) N(3) 115.3(11)
C(14) C(13) N(3) 119.3(13)
C(14) C(13) C(12) 125.3(10)
C(15) C(14) C(13) 119.6(12)
C(16) C(15) C(14) 120.4(12)
C(17) C(16) C(15) 119.8(13)
C(16) C(17) N(3) 118.8(10)

loop_
_geom_bond_atom_site_label_1
_geom_bond_atom_site_label_2
_geom_bond_distance
O(1) Cu 1.932(8)
O(2) Cu 2.526(8)
O(3) Cu 2.441(6)
N(1) Cu 2.019(11)
N(2) Cu 1.942(9)
N(3) Cu 2.029(9)
O(3) Cl 1.462(10)
O(4) Cl 1.412(5)
O(5) Cl 1.427(14)
O(6) Cl 1.434(13)
C(1) O(1) 1.298(12)
C(1) O(2) 1.282(15)
C(3) N(1) 1.373(14)
C(7) N(1) 1.350(14)
C(8) N(2) 1.340(14)
C(12) N(2) 1.366(13)
C(13) N(3) 1.342(13)
C(17) N(3) 1.355(14)
C(2) C(1) 1.454(18)
C(4) C(3) 1.37(2)
C(5) C(4) 1.418(18)
C(6) C(5) 1.377(15)
C(7) C(6) 1.392(14)
C(8) C(7) 1.495(14)
C(9) C(8) 1.376(15)
C(10) C(9) 1.365(17)
C(11) C(10) 1.40(2)
C(12) C(11) 1.395(15)
C(13) C(12) 1.441(17)
C(14) C(13) 1.403(17)
C(15) C(14) 1.349(19)
C(16) C(15) 1.372(16)
C(17) C(16) 1.393(17)
